data_4348149
loop_
_publ_author_name
'Biswas, Sourav'
'Goura, Joydeb'
'Das, Sourav'
'Topping, Craig V.'
'Brambleby, Jamie'
'Goddard, Paul A.'
'Chandrasekhar, Vadapalli'

_publ_section_title
;
 Octanuclear Heterobimetallic {Ni4Ln4} Assemblies Possessing Ln4 Square
 Grid [2 \\times 2] Motifs: Synthesis, Structure, and Magnetism.
;
_journal_issue 17
_journal_name_full 'Inorganic chemistry'
_journal_page_first 8422
_journal_page_last 8436
_journal_paper_doi 10.1021/acs.inorgchem.6b01019
_journal_volume 55
_journal_year 2016
_chemical_formula_moiety 'C88 H108 Gd4 N12 Ni4 O24, 19.3333(O), 4(Cl), 4(C O)'
_chemical_formula_sum 'C92 H108 Cl4 Gd4 N12 Ni4 O47.33333'
_chemical_formula_weight 3144.87
_space_group_crystal_system cubic
_space_group_IT_number 220
_space_group_name_Hall 'I -4bd 2c 3'
_space_group_name_H-M_alt 'I -4 3 d'
_atom_sites_solution_hydrogens mixed
_audit_creation_date 2016-04-12
_audit_creation_method
;
Olex2 1.2
(compiled 2015.01.26 svn.r3150 for OlexSys, GUI svn.r4998)
;
_cell_angle_alpha 90
_cell_angle_beta 90
_cell_angle_gamma 90
_cell_formula_units_Z 12
_cell_length_a 34.090(5)
_cell_length_b 34.090(5)
_cell_length_c 34.090(5)
_cell_measurement_reflns_used 9633
_cell_measurement_temperature 100
_cell_measurement_theta_max 27.30
_cell_measurement_theta_min 2.24
_cell_volume 39617(10)
_computing_molecular_graphics 'Olex2 (Dolomanov et al., 2009)'
_computing_publication_material 'Olex2 (Dolomanov et al., 2009)'
_computing_structure_refinement 'ShelXL (Sheldrick, 2008)'
_diffrn_ambient_temperature 100
_diffrn_measured_fraction_theta_full 0.994
_diffrn_measured_fraction_theta_max 0.994
_diffrn_measurement_device_type 'Bruker APEX-II CCD'
_diffrn_measurement_method '\f and \w scans'
_diffrn_radiation_monochromator graphite
_diffrn_radiation_type MoK\a
_diffrn_radiation_wavelength 0.71069
_diffrn_reflns_av_R_equivalents 0.0834
_diffrn_reflns_av_unetI/netI 0.0299
_diffrn_reflns_Laue_measured_fraction_full 0.994
_diffrn_reflns_Laue_measured_fraction_max 0.994
_diffrn_reflns_limit_h_max 45
_diffrn_reflns_limit_h_min -41
_diffrn_reflns_limit_k_max 41
_diffrn_reflns_limit_k_min -45
_diffrn_reflns_limit_l_max 39
_diffrn_reflns_limit_l_min -45
_diffrn_reflns_number 177303
_diffrn_reflns_point_group_measured_fraction_full 0.995
_diffrn_reflns_point_group_measured_fraction_max 0.995
_diffrn_reflns_theta_full 25.018
_diffrn_reflns_theta_max 25.018
_diffrn_reflns_theta_min 4.141
_diffrn_standards_number 0
_exptl_absorpt_coefficient_mu 2.699
_exptl_absorpt_correction_T_max 0.7457
_exptl_absorpt_correction_T_min 0.5394
_exptl_absorpt_correction_type psi-scan
_exptl_absorpt_process_details
;
SADABS-2008/1 (Bruker,2008) was used for absorption correction.
wR2(int) was 0.1129 before and 0.0725 after correction.
The Ratio of minimum to maximum transmission is 0.7233.
The \l/2 correction factor is 0.0015.
;
_exptl_crystal_colour green
_exptl_crystal_colour_primary green
_exptl_crystal_density_diffrn 1.582
_exptl_crystal_description block
_exptl_crystal_F_000 18704
_exptl_crystal_size_max 0.02
_exptl_crystal_size_mid 0.02
_exptl_crystal_size_min 0.02
_refine_diff_density_max 1.251
_refine_diff_density_min -0.424
_refine_diff_density_rms 0.105
_refine_ls_abs_structure_details
;
 Flack x determined using 2482 quotients [(I+)-(I-)]/[(I+)+(I-)]
 (Parsons, Flack and Wagner, Acta Cryst. B69 (2013) 249-259).
;
_refine_ls_abs_structure_Flack -0.008(5)
_refine_ls_extinction_method none
_refine_ls_goodness_of_fit_ref 1.066
_refine_ls_hydrogen_treatment mixed
_refine_ls_matrix_type full
_refine_ls_number_parameters 382
_refine_ls_number_reflns 5822
_refine_ls_number_restraints 29
_refine_ls_restrained_S_all 1.076
_refine_ls_R_factor_all 0.0391
_refine_ls_R_factor_gt 0.0338
_refine_ls_shift/su_max 0.007
_refine_ls_shift/su_mean 0.001
_refine_ls_structure_factor_coef Fsqd
_refine_ls_weighting_details 'w=1/[\s^2^(Fo^2^)+(0.0639P)^2^+111.1776P] where P=(Fo^2^+2Fc^2^)/3'
_refine_ls_weighting_scheme calc
_refine_ls_wR_factor_gt 0.0898
_refine_ls_wR_factor_ref 0.0938
_reflns_Friedel_coverage 0.896
_reflns_Friedel_fraction_full 0.996
_reflns_Friedel_fraction_max 0.996
_reflns_number_gt 5411
_reflns_number_total 5822
_reflns_threshold_expression 'I > 2\s(I)'
_cod_data_source_file ic6b01019_si_002.cif
_cod_data_source_block Complex3
_cod_depositor_comments
;

2021-04-15
Z value and formula fixed to values more according to usual
chemical conventions.                 miguel
;
_cod_original_formula_sum 'C276 H324 Cl12 Gd12 N36 Ni12 O142'
_cod_original_formula_weight 9434.61
_cod_original_formula_moiety '3(C88 H108 Gd4 N12 Ni4 O24), 58(O), 12(Cl), 12(C O)'
_cod_original_formula_units_Z 4
_cod_original_cell_volume 39617(17)
_cod_database_code 4348149
_shelx_space_group_comment
;
The symmetry employed for this shelxl refinement is uniquely defined
by the following loop, which should always be used as a source of
symmetry information in preference to the above space-group names.
They are only intended as comments.
;
_olex2_refinement_description
;
1. Fixed Uiso
 At 1.2 times of:
  All C(H) groups, All C(H,H) groups
 At 1.5 times of:
  All C(H,H,H) groups, All O(H) groups
2. Restrained distances
 O1-H1
 0.85 with sigma of 0.01
 O4-H4
 0.85 with sigma of 0.01
 O31-C0AA
 1.5 with sigma of 0.02
 C8-H1
 1.89395 with sigma of 0.02
 C22-H4
 1.893627 with sigma of 0.02
3. Uiso/Uaniso restraints and constraints
Uanis(C0AA) \\sim Ueq, Uanis(O31) \\sim Ueq: with sigma of 0.05 and sigma for
terminal atoms of 0.05
Uanis(Cl2) \\sim Ueq: with sigma of 0.05 and sigma for terminal atoms of 0.05
Uanis(O1AA) \\sim Ueq: with sigma of 0.05 and sigma for terminal atoms of 0.05
4.a Secondary CH2 refined with riding coordinates:
 C8(H8A,H8B), C12(H12A,H12B), C13(H13A,H13B), C22(H22A,H22B), C10(H10A,H10B),
 C11(H11A,H11B)
4.b Aromatic/amide H refined with riding coordinates:
 C14(H14), C7(H7), C9(H9), C3(H3), C16(H16), C19(H19)
4.c Idealised Me refined as rotating group:
 C18(H18A,H18B,H18C), C1(H1A,H1B,H1C)
;
_shelx_shelxl_version_number 2014/7
_olex2_submission_special_instructions 'No special instructions were received'

loop_
_space_group_symop_operation_xyz
'x, y, z'
'-x, -y+1/2, z'
'x, -y, -z+1/2'
'-x+1/2, y, -z'
'z, x, y'
'y, z, x'
'-z, -x+1/2, y'
'-y+1/2, z, -x'
'z, -x, -y+1/2'
'-y, -z+1/2, x'
'-z+1/2, x, -y'
'y, -z, -x+1/2'
'y+1/4, x+1/4, z+1/4'
'-y+3/4, -x+1/4, z+1/4'
'-y+1/4, x+1/4, -z+3/4'
'y+1/4, -x+3/4, -z+1/4'
'x+1/4, z+1/4, y+1/4'
'z+1/4, y+1/4, x+1/4'
'-x+3/4, -z+1/4, y+1/4'
'z+1/4, -y+3/4, -x+1/4'
'-x+1/4, z+1/4, -y+3/4'
'-z+3/4, -y+1/4, x+1/4'
'x+1/4, -z+3/4, -y+1/4'
'-z+1/4, y+1/4, -x+3/4'
'x+1/2, y+1/2, z+1/2'
'-x+1/2, -y+1, z+1/2'
'x+1/2, -y+1/2, -z+1'
'-x+1, y+1/2, -z+1/2'
'z+1/2, x+1/2, y+1/2'
'y+1/2, z+1/2, x+1/2'
'-z+1/2, -x+1, y+1/2'
'-y+1, z+1/2, -x+1/2'
'z+1/2, -x+1/2, -y+1'
'-y+1/2, -z+1, x+1/2'
'-z+1, x+1/2, -y+1/2'
'y+1/2, -z+1/2, -x+1'
'y+3/4, x+3/4, z+3/4'
'-y+5/4, -x+3/4, z+3/4'
'-y+3/4, x+3/4, -z+5/4'
'y+3/4, -x+5/4, -z+3/4'
'x+3/4, z+3/4, y+3/4'
'z+3/4, y+3/4, x+3/4'
'-x+5/4, -z+3/4, y+3/4'
'z+3/4, -y+5/4, -x+3/4'
'-x+3/4, z+3/4, -y+5/4'
'-z+5/4, -y+3/4, x+3/4'
'x+3/4, -z+5/4, -y+3/4'
'-z+3/4, y+3/4, -x+5/4'

loop_
_atom_site_label
_atom_site_type_symbol
_atom_site_fract_x
_atom_site_fract_y
_atom_site_fract_z
_atom_site_U_iso_or_equiv
_atom_site_adp_type
_atom_site_occupancy
_atom_site_site_symmetry_order
_atom_site_calc_flag
_atom_site_refinement_flags_posn
_atom_site_refinement_flags_adp
_atom_site_refinement_flags_occupancy
Gd1 Gd 0.37649(2) 0.07642(2) 0.26736(2) 0.02665(13) Uani 1 1 d . . .
Ni1 Ni 0.30694(3) 0.11476(3) 0.21557(3) 0.0307(3) Uani 1 1 d . . .
O6 O 0.41184(17) 0.04730(17) 0.21971(16) 0.0289(13) Uani 1 1 d . . .
O4 O 0.38102(19) 0.10413(18) 0.33485(18) 0.0357(14) Uani 1 1 d D . .
H4 H 0.383(3) 0.0872(18) 0.3529(16) 0.054 Uiso 1 1 d DR . .
O1 O 0.43288(18) 0.11996(18) 0.2694(2) 0.0366(14) Uani 1 1 d D . .
H1 H 0.434(3) 0.1389(13) 0.2856(12) 0.055 Uiso 1 1 d DR . .
O5 O 0.3323(3) 0.0586(2) 0.2153(2) 0.0313(17) Uani 1 1 d . . .
O3 O 0.32166(17) 0.11989(17) 0.27462(17) 0.0324(13) Uani 1 1 d . . .
C15 C 0.2584(3) 0.1050(3) 0.3039(3) 0.034(2) Uani 1 1 d . . .
N2 N 0.2518(2) 0.0979(2) 0.2321(2) 0.0336(16) Uani 1 1 d . . .
C21 C 0.2986(3) 0.1170(3) 0.3064(3) 0.038(2) Uani 1 1 d . . .
O2 O 0.36704(17) 0.12947(18) 0.21173(17) 0.0331(13) Uani 1 1 d . . .
C8 C 0.4463(3) 0.1356(3) 0.2321(3) 0.042(2) Uani 1 1 d D . .
H8A H 0.4435 0.1156 0.2112 0.050 Uiso 1 1 calc R . .
H8B H 0.4744 0.1430 0.2339 0.050 Uiso 1 1 calc R . .
N1 N 0.2809(2) 0.1055(2) 0.1588(2) 0.0372(18) Uani 1 1 d . . .
C6 C 0.3592(3) 0.2002(3) 0.2088(3) 0.041(2) Uani 1 1 d . . .
C5 C 0.3813(3) 0.1659(3) 0.2138(3) 0.037(2) Uani 1 1 d . . .
C12 C 0.2510(3) 0.0751(3) 0.1651(3) 0.041(2) Uani 1 1 d . . .
H12A H 0.2639 0.0494 0.1694 0.049 Uiso 1 1 calc R . .
H12B H 0.2342 0.0728 0.1415 0.049 Uiso 1 1 calc R . .
C13 C 0.2255(3) 0.0852(3) 0.2006(3) 0.039(2) Uani 1 1 d . . .
H13A H 0.2069 0.1065 0.1939 0.047 Uiso 1 1 calc R . .
H13B H 0.2103 0.0620 0.2091 0.047 Uiso 1 1 calc R . .
C14 C 0.2390(3) 0.0937(3) 0.2678(3) 0.034(2) Uani 1 1 d . . .
H14 H 0.2140 0.0817 0.2705 0.041 Uiso 1 1 calc R . .
C22 C 0.3554(3) 0.1358(3) 0.3461(3) 0.044(2) Uani 1 1 d D . .
H22A H 0.3605 0.1587 0.3290 0.052 Uiso 1 1 calc R . .
H22B H 0.3615 0.1436 0.3734 0.052 Uiso 1 1 calc R . .
N3 N 0.2951(2) 0.1705(2) 0.1993(2) 0.0360(17) Uani 1 1 d . . .
C7 C 0.3772(4) 0.2374(3) 0.2112(3) 0.050(3) Uani 1 1 d . . .
H7 H 0.3617 0.2600 0.2061 0.060 Uiso 1 1 calc R . .
C9 C 0.3178(3) 0.1998(3) 0.1965(3) 0.043(2) Uani 1 1 d . . .
H9 H 0.3074 0.2233 0.1856 0.051 Uiso 1 1 calc R . .
C3 C 0.4380(3) 0.2085(3) 0.2255(3) 0.051(3) Uani 1 1 d . . .
H3 H 0.4652 0.2108 0.2311 0.061 Uiso 1 1 calc R . .
C4 C 0.4218(3) 0.1710(3) 0.2226(3) 0.040(2) Uani 1 1 d . . .
C18 C 0.2254(4) 0.1101(4) 0.4110(3) 0.055(3) Uani 1 1 d . . .
H18A H 0.2154 0.1365 0.4165 0.082 Uiso 1 1 calc GR . .
H18B H 0.2411 0.1009 0.4333 0.082 Uiso 1 1 calc GR . .
H18C H 0.2034 0.0922 0.4067 0.082 Uiso 1 1 calc GR . .
C16 C 0.2357(3) 0.1018(3) 0.3377(3) 0.038(2) Uani 1 1 d . . .
H16 H 0.2093 0.0930 0.3355 0.046 Uiso 1 1 calc R . .
C17 C 0.2505(3) 0.1113(3) 0.3750(3) 0.044(2) Uani 1 1 d . . .
C10 C 0.2587(3) 0.1718(3) 0.1769(3) 0.044(2) Uani 1 1 d . . .
H10A H 0.2539 0.1985 0.1665 0.053 Uiso 1 1 calc R . .
H10B H 0.2361 0.1639 0.1934 0.053 Uiso 1 1 calc R . .
C19 C 0.2900(3) 0.1227(3) 0.3757(3) 0.044(2) Uani 1 1 d . . .
H19 H 0.3012 0.1291 0.4004 0.053 Uiso 1 1 calc R . .
C20 C 0.3134(3) 0.1252(3) 0.3434(3) 0.040(2) Uani 1 1 d . . .
C1 C 0.4337(5) 0.2820(4) 0.2257(6) 0.088(5) Uani 1 1 d . . .
H1A H 0.4142 0.3021 0.2194 0.133 Uiso 1 1 calc GR . .
H1B H 0.4564 0.2848 0.2082 0.133 Uiso 1 1 calc GR . .
H1C H 0.4423 0.2851 0.2530 0.133 Uiso 1 1 calc GR . .
C11 C 0.2647(3) 0.1427(3) 0.1434(3) 0.042(2) Uani 1 1 d . . .
H11A H 0.2393 0.1376 0.1302 0.050 Uiso 1 1 calc R . .
H11B H 0.2830 0.1539 0.1238 0.050 Uiso 1 1 calc R . .
C2 C 0.4162(4) 0.2425(3) 0.2205(4) 0.057(3) Uani 1 1 d . . .
O8 O 0.4444(3) 0.1776(3) 0.3249(3) 0.072(2) Uani 1 1 d . . .
O9 O 0.5783(5) 0.0000 0.2500 0.118(7) Uani 1 2 d S T P
Cl1 Cl 0.26120(9) 0.0000 0.2500 0.0366(7) Uani 1 2 d S T P
O12 O 0.2544(10) 0.2544(10) 0.2544(10) 0.23(2) Uani 1 3 d S T P
H5 H 0.321(3) 0.051(3) 0.222(3) 0.00(3) Uiso 1 1 d . . .
Cl2 Cl 0.5000 0.2500 0.293(3) 1.03(10) Uani 1 2 d S TU P
O30 O 0.1724(10) 0.1022(16) 0.0755(10) 0.39(3) Uani 1 1 d . . .
O32 O 0.3083(9) 0.2122(10) 0.2929(8) 0.249(15) Uani 1 1 d . . .
O31 O 0.3620(19) 0.2414(9) 0.3238(12) 0.36(2) Uani 1 1 d D U .
C0AA C 0.354(2) 0.2830(17) 0.3085(18) 0.34(3) Uani 1 1 d D U .
O1AA O 0.1687(11) 0.0242(12) 0.3403(14) 0.38(3) Uani 1 1 d . U .

loop_
_atom_site_aniso_label
_atom_site_aniso_U_11
_atom_site_aniso_U_22
_atom_site_aniso_U_33
_atom_site_aniso_U_23
_atom_site_aniso_U_13
_atom_site_aniso_U_12
Gd1 0.0254(2) 0.0263(2) 0.0283(2) -0.00026(16) -0.00051(16) 0.00365(16)
Ni1 0.0288(6) 0.0348(6) 0.0283(6) 0.0047(5) 0.0017(4) 0.0096(5)
O6 0.026(3) 0.031(3) 0.029(3) -0.005(2) 0.005(2) 0.000(2)
O4 0.037(3) 0.035(3) 0.035(3) -0.005(3) -0.001(3) 0.013(3)
O1 0.039(3) 0.029(3) 0.042(4) 0.002(3) -0.008(3) -0.001(3)
O5 0.028(4) 0.034(4) 0.032(4) 0.002(3) 0.002(3) 0.001(3)
O3 0.034(3) 0.029(3) 0.034(3) 0.001(3) 0.004(3) 0.009(3)
C15 0.034(5) 0.032(5) 0.037(5) 0.004(4) 0.005(4) 0.008(4)
N2 0.029(4) 0.040(4) 0.031(4) 0.003(3) 0.000(3) 0.013(3)
C21 0.050(6) 0.031(5) 0.032(5) -0.003(4) 0.005(4) 0.019(4)
O2 0.032(3) 0.034(3) 0.033(3) 0.003(3) 0.002(2) 0.002(3)
C8 0.029(5) 0.044(6) 0.053(6) 0.011(5) 0.007(4) -0.003(4)
N1 0.041(4) 0.045(5) 0.025(4) 0.010(3) 0.000(3) 0.012(4)
C6 0.042(5) 0.035(5) 0.046(6) 0.008(4) 0.009(4) 0.009(4)
C5 0.049(6) 0.028(5) 0.032(5) 0.002(4) 0.012(4) 0.004(4)
C12 0.035(5) 0.056(6) 0.033(5) -0.002(5) -0.001(4) 0.009(4)
C13 0.031(5) 0.056(6) 0.030(5) 0.006(4) -0.002(4) 0.008(4)
C14 0.030(4) 0.034(5) 0.038(5) 0.005(4) 0.000(4) 0.009(4)
C22 0.055(6) 0.036(5) 0.041(5) -0.012(4) 0.002(5) 0.017(4)
N3 0.036(4) 0.041(4) 0.030(4) 0.008(3) 0.005(3) 0.009(4)
C7 0.077(8) 0.031(5) 0.042(5) 0.016(4) 0.006(5) 0.008(5)
C9 0.056(7) 0.040(5) 0.031(5) 0.006(4) 0.009(4) 0.022(5)
C3 0.048(6) 0.046(6) 0.060(7) 0.015(5) 0.001(5) -0.009(5)
C4 0.045(5) 0.037(5) 0.039(5) 0.006(4) 0.005(4) -0.006(4)
C18 0.067(8) 0.057(7) 0.040(6) -0.014(5) 0.003(5) 0.013(6)
C16 0.047(6) 0.036(5) 0.031(5) 0.001(4) 0.004(4) 0.009(4)
C17 0.056(6) 0.041(5) 0.036(5) -0.002(4) 0.005(5) 0.011(4)
C10 0.047(6) 0.043(5) 0.044(5) 0.009(4) 0.007(4) 0.018(4)
C19 0.061(6) 0.044(5) 0.027(4) -0.005(4) 0.001(4) 0.013(5)
C20 0.042(5) 0.038(5) 0.041(5) -0.008(4) 0.002(4) 0.015(4)
C1 0.081(10) 0.053(8) 0.131(14) 0.034(9) -0.009(10) -0.026(7)
C11 0.044(5) 0.051(6) 0.031(5) 0.005(4) 0.001(4) 0.012(5)
C2 0.061(7) 0.044(6) 0.066(7) 0.018(5) -0.006(6) -0.010(5)
O8 0.083(6) 0.065(6) 0.068(6) 0.000(5) -0.020(5) 0.003(5)
O9 0.054(8) 0.096(12) 0.20(2) 0.012(14) 0.000 0.000
Cl1 0.0302(15) 0.0367(16) 0.0430(17) 0.0057(14) 0.000 0.000
O12 0.23(2) 0.23(2) 0.23(2) 0.04(3) 0.04(3) 0.04(3)
Cl2 0.96(11) 1.05(11) 1.09(11) 0.000 0.000 -0.05(7)
O30 0.27(3) 0.67(7) 0.23(3) -0.25(4) -0.09(2) 0.27(4)
O32 0.29(3) 0.26(3) 0.20(2) 0.08(2) 0.13(2) 0.08(3)
O31 0.64(6) 0.13(2) 0.31(4) -0.03(2) -0.02(4) -0.02(3)
C0AA 0.35(6) 0.44(6) 0.22(4) 0.07(5) -0.05(4) 0.11(5)
O1AA 0.30(3) 0.38(4) 0.45(5) -0.26(4) 0.18(3) -0.24(3)

loop_
_atom_type_symbol
_atom_type_description
_atom_type_scat_dispersion_real
_atom_type_scat_dispersion_imag
_atom_type_scat_source
C C 0.0033 0.0016 'International Tables Vol C Tables 4.2.6.8 and 6.1.1.4'
H H 0.0000 0.0000 'International Tables Vol C Tables 4.2.6.8 and 6.1.1.4'
N N 0.0061 0.0033 'International Tables Vol C Tables 4.2.6.8 and 6.1.1.4'
O O 0.0106 0.0060 'International Tables Vol C Tables 4.2.6.8 and 6.1.1.4'
Cl Cl 0.1484 0.1585 'International Tables Vol C Tables 4.2.6.8 and 6.1.1.4'
Ni Ni 0.3393 1.1124 'International Tables Vol C Tables 4.2.6.8 and 6.1.1.4'
Gd Gd -0.1653 3.9035 'International Tables Vol C Tables 4.2.6.8 and 6.1.1.4'

loop_
_geom_angle_atom_site_label_1
_geom_angle_atom_site_label_2
_geom_angle_atom_site_label_3
_geom_angle
_geom_angle_site_symmetry_1
_geom_angle_site_symmetry_3
Gd1 Gd1 Gd1 89.956(1) 19 45_544
Gd1 Gd1 H5 91(2) 19 .
Gd1 Gd1 H5 45(2) 45_544 .
Ni1 Gd1 Gd1 74.56(2) . 45_544
Ni1 Gd1 Gd1 127.84(3) . 19
Ni1 Gd1 H5 43(2) . .
O6 Gd1 Gd1 33.35(14) 19 19
O6 Gd1 Gd1 91.48(15) . 19
O6 Gd1 Gd1 33.88(15) . 45_544
O6 Gd1 Gd1 89.77(15) 19 45_544
O6 Gd1 Ni1 100.17(15) . .
O6 Gd1 Ni1 95.91(14) 19 .
O6 Gd1 O6 109.0(3) . 19
O6 Gd1 O4 143.1(2) . .
O6 Gd1 O4 83.3(2) 19 .
O6 Gd1 O1 82.3(2) . .
O6 Gd1 O1 149.3(2) 19 .
O6 Gd1 O5 78.3(3) 19 .
O6 Gd1 O5 70.8(2) 19 19
O6 Gd1 O5 72.0(2) . .
O6 Gd1 O5 81.4(3) . 19
O6 Gd1 O3 139.8(2) . .
O6 Gd1 O3 86.2(2) 19 .
O6 Gd1 O2 136.26(19) 19 .
O6 Gd1 O2 81.3(2) . .
O6 Gd1 H5 79(2) . .
O6 Gd1 H5 68(2) 19 .
O4 Gd1 Gd1 80.24(15) . 19
O4 Gd1 Gd1 169.93(14) . 45_544
O4 Gd1 Ni1 113.36(14) . .
O4 Gd1 O2 114.3(2) . .
O4 Gd1 H5 137(2) . .
O1 Gd1 Gd1 121.54(15) . 19
O1 Gd1 Gd1 111.74(16) . 45_544
O1 Gd1 Ni1 110.40(15) . .
O1 Gd1 O4 72.1(2) . .
O1 Gd1 O5 83.4(2) . 19
O1 Gd1 O2 72.4(2) . .
O1 Gd1 H5 143(2) . .
O5 Gd1 Gd1 99.4(2) . 19
O5 Gd1 Gd1 38.46(18) 19 19
O5 Gd1 Gd1 39.17(19) . 45_544
O5 Gd1 Gd1 101.1(2) 19 45_544
O5 Gd1 Ni1 40.51(18) . .
O5 Gd1 Ni1 166.24(18) 19 .
O5 Gd1 O4 144.6(3) . .
O5 Gd1 O4 69.7(3) 19 .
O5 Gd1 O1 132.1(3) . .
O5 Gd1 O5 129.6(3) . 19
O5 Gd1 O2 64.3(3) . .
O5 Gd1 O2 151.9(2) 19 .
O5 Gd1 H5 11(2) . .
O5 Gd1 H5 125(2) 19 .
O3 Gd1 Gd1 113.30(15) . 45_544
O3 Gd1 Gd1 116.55(15) . 19
O3 Gd1 Ni1 40.07(15) . .
O3 Gd1 O4 73.7(2) . .
O3 Gd1 O1 103.7(2) . .
O3 Gd1 O5 75.2(2) . .
O3 Gd1 O5 138.4(3) . 19
O3 Gd1 O2 63.62(19) . .
O3 Gd1 H5 73(2) . .
O2 Gd1 Gd1 163.49(14) . 19
O2 Gd1 Gd1 75.76(13) . 45_544
O2 Gd1 Ni1 40.64(13) . .
O2 Gd1 H5 73(2) . .
O5 Ni1 Gd1 48.1(2) . .
O5 Ni1 O2 79.5(3) . .
O5 Ni1 N1 91.8(3) . .
O3 Ni1 Gd1 47.86(16) . .
O3 Ni1 O5 89.0(3) . .
O3 Ni1 O2 78.8(2) . .
O3 Ni1 N1 168.8(3) . .
N2 Ni1 Gd1 114.2(2) . .
N2 Ni1 O5 97.1(3) . .
N2 Ni1 O3 88.8(3) . .
N2 Ni1 O2 167.2(3) . .
N2 Ni1 N1 80.0(3) . .
O2 Ni1 Gd1 54.45(16) . .
O2 Ni1 N1 112.3(3) . .
N1 Ni1 Gd1 137.3(2) . .
N3 Ni1 Gd1 132.6(2) . .
N3 Ni1 O5 159.7(3) . .
N3 Ni1 O3 103.6(3) . .
N3 Ni1 N2 99.0(3) . .
N3 Ni1 O2 87.4(3) . .
N3 Ni1 N1 78.9(3) . .
Gd1 O6 Gd1 112.8(2) . 45_544
Gd1 O4 H4 115(6) . .
C22 O4 Gd1 119.5(5) . .
C22 O4 H4 111(3) . .
Gd1 O1 H1 121(6) . .
C8 O1 Gd1 116.7(5) . .
C8 O1 H1 106(3) . .
Gd1 O5 Gd1 102.4(3) . 45_544
Gd1 O5 H5 113(10) 45_544 .
Gd1 O5 H5 106(10) . .
Ni1 O5 Gd1 91.4(3) . .
Ni1 O5 Gd1 139.8(4) . 45_544
Ni1 O5 H5 99(10) . .
Ni1 O3 Gd1 92.1(2) . .
C21 O3 Gd1 119.6(5) . .
C21 O3 Ni1 129.2(6) . .
C21 C15 C14 124.2(8) . .
C16 C15 C21 120.3(9) . .
C16 C15 C14 115.4(8) . .
C13 N2 Ni1 116.4(6) . .
C14 N2 Ni1 126.7(7) . .
C14 N2 C13 116.5(8) . .
O3 C21 C15 122.3(8) . .
O3 C21 C20 120.3(9) . .
C20 C21 C15 117.4(9) . .
Ni1 O2 Gd1 84.9(2) . .
C5 O2 Gd1 123.8(5) . .
C5 O2 Ni1 124.7(6) . .
O1 C8 H8A 110.1 . .
O1 C8 H8B 110.1 . .
O1 C8 C4 107.8(8) . .
H8A C8 H8B 108.5 . .
C4 C8 H8A 110.1 . .
C4 C8 H8B 110.1 . .
C12 N1 Ni1 105.0(5) . .
C12 N1 C11 113.5(8) . .
C11 N1 Ni1 110.4(6) . .
C5 C6 C7 120.6(10) . .
C5 C6 C9 122.8(9) . .
C7 C6 C9 116.2(9) . .
O2 C5 C6 125.1(9) . .
O2 C5 C4 118.4(8) . .
C6 C5 C4 116.5(9) . .
N1 C12 H12A 109.6 . .
N1 C12 H12B 109.6 . .
N1 C12 C13 110.4(8) . .
H12A C12 H12B 108.1 . .
C13 C12 H12A 109.6 . .
C13 C12 H12B 109.6 . .
N2 C13 C12 107.4(8) . .
N2 C13 H13A 110.2 . .
N2 C13 H13B 110.2 . .
C12 C13 H13A 110.2 . .
C12 C13 H13B 110.2 . .
H13A C13 H13B 108.5 . .
C15 C14 H14 116.1 . .
N2 C14 C15 127.7(9) . .
N2 C14 H14 116.1 . .
O4 C22 H22A 109.0 . .
O4 C22 H22B 109.0 . .
O4 C22 C20 112.7(8) . .
H22A C22 H22B 107.8 . .
C20 C22 H22A 109.0 . .
C20 C22 H22B 109.0 . .
C9 N3 Ni1 129.7(7) . .
C9 N3 C10 117.2(8) . .
C10 N3 Ni1 110.1(6) . .
C6 C7 H7 118.5 . .
C2 C7 C6 123.1(10) . .
C2 C7 H7 118.5 . .
C6 C9 H9 117.6 . .
N3 C9 C6 124.9(9) . .
N3 C9 H9 117.6 . .
C4 C3 H3 118.5 . .
C2 C3 H3 118.5 . .
C2 C3 C4 123.1(10) . .
C5 C4 C8 119.2(9) . .
C3 C4 C8 120.0(9) . .
C3 C4 C5 120.5(10) . .
H18A C18 H18B 109.5 . .
H18A C18 H18C 109.5 . .
H18B C18 H18C 109.5 . .
C17 C18 H18A 109.5 . .
C17 C18 H18B 109.5 . .
C17 C18 H18C 109.5 . .
C15 C16 H16 119.0 . .
C15 C16 C17 122.0(10) . .
C17 C16 H16 119.0 . .
C16 C17 C18 122.0(10) . .
C19 C17 C18 122.8(10) . .
C19 C17 C16 115.2(9) . .
N3 C10 H10A 110.8 . .
N3 C10 H10B 110.8 . .
N3 C10 C11 105.0(8) . .
H10A C10 H10B 108.8 . .
C11 C10 H10A 110.8 . .
C11 C10 H10B 110.8 . .
C17 C19 H19 117.8 . .
C20 C19 C17 124.4(10) . .
C20 C19 H19 117.8 . .
C21 C20 C22 117.3(9) . .
C19 C20 C21 120.6(10) . .
C19 C20 C22 122.1(9) . .
H1A C1 H1B 109.5 . .
H1A C1 H1C 109.5 . .
H1B C1 H1C 109.5 . .
C2 C1 H1A 109.5 . .
C2 C1 H1B 109.5 . .
C2 C1 H1C 109.5 . .
N1 C11 C10 110.0(7) . .
N1 C11 H11A 109.7 . .
N1 C11 H11B 109.7 . .
C10 C11 H11A 109.7 . .
C10 C11 H11B 109.7 . .
H11A C11 H11B 108.2 . .
C7 C2 C3 116.1(10) . .
C7 C2 C1 122.1(12) . .
C3 C2 C1 121.9(12) . .

loop_
_geom_bond_atom_site_label_1
_geom_bond_atom_site_label_2
_geom_bond_distance
_geom_bond_site_symmetry_2
Gd1 Gd1 3.7791(8) 19
Gd1 Gd1 3.7793(8) 45_544
Gd1 Ni1 3.2321(12) .
Gd1 O6 2.253(5) .
Gd1 O6 2.285(6) 19
Gd1 O4 2.492(6) .
Gd1 O1 2.430(6) .
Gd1 O5 2.444(8) 19
Gd1 O5 2.406(8) .
Gd1 O3 2.398(6) .
Gd1 O2 2.640(6) .
Gd1 H5 2.59(10) .
Ni1 O5 2.100(8) .
Ni1 O3 2.082(6) .
Ni1 N2 2.044(8) .
Ni1 O2 2.113(6) .
Ni1 N1 2.152(8) .
Ni1 N3 2.020(8) .
O6 Gd1 2.285(6) 45_544
O4 H4 0.844(15) .
O4 C22 1.440(11) .
O1 H1 0.851(15) .
O1 C8 1.453(12) .
O5 Gd1 2.444(8) 45_544
O5 H5 0.50(9) .
O3 C21 1.342(11) .
C15 C21 1.433(14) .
C15 C14 1.449(14) .
C15 C16 1.393(13) .
N2 C13 1.462(12) .
N2 C14 1.301(12) .
C21 C20 1.388(14) .
O2 C5 1.336(11) .
C8 H8A 0.9900 .
C8 H8B 0.9900 .
C8 C4 1.502(14) .
N1 C12 1.469(14) .
N1 C11 1.478(12) .
C6 C5 1.403(13) .
C6 C7 1.411(15) .
C6 C9 1.470(15) .
C5 C4 1.425(14) .
C12 H12A 0.9900 .
C12 H12B 0.9900 .
C12 C13 1.529(13) .
C13 H13A 0.9900 .
C13 H13B 0.9900 .
C14 H14 0.9500 .
C22 H22A 0.9900 .
C22 H22B 0.9900 .
C22 C20 1.479(15) .
N3 C9 1.270(14) .
N3 C10 1.457(13) .
C7 H7 0.9500 .
C7 C2 1.378(18) .
C9 H9 0.9500 .
C3 H3 0.9500 .
C3 C4 1.396(15) .
C3 C2 1.388(17) .
C18 H18A 0.9800 .
C18 H18B 0.9800 .
C18 H18C 0.9800 .
C18 C17 1.496(15) .
C16 H16 0.9500 .
C16 C17 1.405(14) .
C17 C19 1.402(16) .
C10 H10A 0.9900 .
C10 H10B 0.9900 .
C10 C11 1.526(14) .
C19 H19 0.9500 .
C19 C20 1.363(14) .
C1 H1A 0.9800 .
C1 H1B 0.9800 .
C1 H1C 0.9800 .
C1 C2 1.484(18) .
C11 H11A 0.9900 .
C11 H11B 0.9900 .
O31 C0AA 1.54(3) .

loop_
_geom_torsion_atom_site_label_1
_geom_torsion_atom_site_label_2
_geom_torsion_atom_site_label_3
_geom_torsion_atom_site_label_4
_geom_torsion
Gd1 O4 C22 C20 60.0(10)
Gd1 O1 C8 C4 83.7(8)
Gd1 O3 C21 C15 -113.9(8)
Gd1 O3 C21 C20 65.1(10)
Gd1 O2 C5 C6 -126.5(8)
Gd1 O2 C5 C4 51.8(10)
Ni1 O3 C21 C15 7.3(12)
Ni1 O3 C21 C20 -173.7(7)
Ni1 N2 C13 C12 18.7(10)
Ni1 N2 C14 C15 9.5(14)
Ni1 O2 C5 C6 -17.0(12)
Ni1 O2 C5 C4 161.3(6)
Ni1 N1 C12 C13 48.4(8)
Ni1 N1 C11 C10 -19.5(10)
Ni1 N3 C9 C6 -6.5(15)
Ni1 N3 C10 C11 -54.9(8)
O4 C22 C20 C21 -64.8(12)
O4 C22 C20 C19 114.1(10)
O1 C8 C4 C5 -67.8(11)
O1 C8 C4 C3 107.4(10)
O3 C21 C20 C22 -1.8(13)
O3 C21 C20 C19 179.2(9)
C15 C21 C20 C22 177.2(8)
C15 C21 C20 C19 -1.7(14)
C15 C16 C17 C18 176.5(9)
C15 C16 C17 C19 -2.3(14)
C21 C15 C14 N2 -11.2(15)
C21 C15 C16 C17 2.1(14)
O2 C5 C4 C8 -4.2(13)
O2 C5 C4 C3 -179.3(9)
N1 C12 C13 N2 -45.1(10)
C6 C5 C4 C8 174.2(9)
C6 C5 C4 C3 -0.9(14)
C6 C7 C2 C3 3.5(17)
C6 C7 C2 C1 -175.3(13)
C5 C6 C7 C2 -3.8(17)
C5 C6 C9 N3 20.1(16)
C12 N1 C11 C10 98.1(10)
C13 N2 C14 C15 -177.8(8)
C14 C15 C21 O3 2.0(14)
C14 C15 C21 C20 -177.1(9)
C14 C15 C16 C17 179.4(9)
C14 N2 C13 C12 -154.7(8)
N3 C10 C11 N1 47.1(11)
C7 C6 C5 O2 -179.4(9)
C7 C6 C5 C4 2.3(14)
C7 C6 C9 N3 -167.0(10)
C9 C6 C5 O2 -6.8(15)
C9 C6 C5 C4 174.9(9)
C9 C6 C7 C2 -176.9(10)
C9 N3 C10 C11 107.3(10)
C4 C3 C2 C7 -2.0(18)
C4 C3 C2 C1 176.8(13)
C18 C17 C19 C20 -178.2(10)
C16 C15 C21 O3 179.1(8)
C16 C15 C21 C20 0.0(13)
C16 C15 C14 N2 171.6(9)
C16 C17 C19 C20 0.6(15)
C17 C19 C20 C21 1.4(16)
C17 C19 C20 C22 -177.4(9)
C10 N3 C9 C6 -164.7(9)
C11 N1 C12 C13 -72.2(10)
C2 C3 C4 C8 -174.3(11)
C2 C3 C4 C5 0.8(17)

loop_
_smtbx_masks_void_nr
_smtbx_masks_void_average_x
_smtbx_masks_void_average_y
_smtbx_masks_void_average_z
_smtbx_masks_void_volume
_smtbx_masks_void_count_electrons
1 0.027 0.099 0.190 22.2 0.0
2 -0.060 0.151 0.723 22.2 0.0
3 0.000 0.250 0.875 30.0 0.0
4 0.060 0.349 0.723 22.2 0.0
5 -0.027 0.401 0.190 22.2 0.0
6 -0.027 0.599 0.310 22.2 0.0
7 0.060 0.651 0.777 22.2 0.0
8 0.000 0.750 0.625 30.0 0.0
9 -0.060 0.849 0.777 22.2 0.0
10 0.027 0.901 0.310 22.2 0.0
11 0.095 0.405 0.595 29.9 14.8
12 0.095 0.595 0.905 29.9 14.8
13 0.125 0.500 0.250 30.0 0.0
14 0.099 0.190 0.027 22.2 0.0
15 0.099 0.810 0.473 22.2 0.0
16 0.155 0.155 0.155 29.9 14.2
17 0.155 0.845 0.345 29.9 15.2
18 0.190 0.027 0.099 22.2 0.0
19 0.151 0.277 0.560 22.2 0.0
20 0.151 0.723 0.940 22.2 0.0
21 0.190 0.973 0.401 22.2 0.0
22 0.223 0.440 0.651 22.2 0.0
23 0.223 0.560 0.849 22.2 0.0
24 0.250 0.125 0.500 30.0 0.0
25 0.250 0.875 0.000 30.0 0.0
26 0.277 0.440 0.349 22.2 0.0
27 0.277 0.560 0.151 22.2 0.0
28 0.310 0.027 0.901 22.2 0.0
29 0.310 0.973 0.599 22.2 0.0
30 0.345 0.155 0.845 29.9 14.7
31 0.345 0.845 0.655 29.9 15.4
32 0.375 0.500 0.750 30.0 0.0
33 0.349 0.277 0.440 22.2 0.0
34 0.349 0.723 0.060 22.2 0.0
35 0.405 0.405 0.405 29.9 15.3
36 0.405 0.595 0.095 29.9 14.6
37 0.401 0.190 0.973 22.2 0.0
38 0.440 0.349 0.277 22.2 0.0
39 0.440 0.651 0.223 22.2 0.0
40 0.401 0.810 0.527 22.2 0.0
41 0.473 0.099 0.810 22.2 0.0
42 0.473 0.901 0.690 22.2 0.0
43 0.500 0.250 0.125 30.0 0.0
44 0.500 0.750 0.375 30.0 0.0
45 0.527 0.401 0.810 22.2 0.0
46 0.527 0.599 0.690 22.2 0.0
47 0.560 0.151 0.277 22.2 0.0
48 0.560 0.849 0.223 22.2 0.0
49 0.595 0.095 0.405 29.9 14.8
50 0.595 0.905 0.095 29.9 14.8
51 0.625 0.000 0.750 30.0 0.0
52 0.599 0.310 0.973 22.2 0.0
53 0.599 0.690 0.527 22.2 0.0
54 0.655 0.345 0.845 29.9 15.2
55 0.655 0.655 0.655 29.9 14.2
56 0.651 0.223 0.440 22.2 0.0
57 0.690 0.473 0.901 22.2 0.0
58 0.690 0.527 0.599 22.2 0.0
59 0.651 0.777 0.060 22.2 0.0
60 0.723 0.060 0.349 22.2 0.0
61 0.723 0.940 0.151 22.2 0.0
62 0.750 0.375 0.500 30.0 0.0
63 0.750 0.625 0.000 30.0 0.0
64 0.777 0.060 0.651 22.2 0.0
65 0.777 0.940 0.849 22.2 0.0
66 0.810 0.473 0.099 22.2 0.0
67 0.810 0.527 0.401 22.2 0.0
68 0.845 0.345 0.155 29.9 15.4
69 0.845 0.655 0.345 29.9 14.7
70 0.875 0.000 0.250 30.0 0.0
71 0.849 0.223 0.560 22.2 0.0
72 0.849 0.777 0.940 22.2 0.0
73 0.905 0.095 0.595 29.9 14.6
74 0.905 0.905 0.905 29.9 15.3
75 0.901 0.310 0.027 22.2 0.0
76 0.901 0.690 0.473 22.2 0.0
